data_1502939
loop_
_publ_author_name
'Yu, Xiuzhao'
'Du, Bo'
'Wang, Kai'
'Zhang, Junliang'

_publ_section_title
;
 Highly substituted 2,3-dihydroisoxazoles by Et(3)N-catalyzed tandem
 reaction of electron-deficient 1,3-conjugated enynes with hydroxylamines.
;
_journal_issue 8
_journal_name_full 'Organic letters'
_journal_page_first 1876
_journal_page_last 1879
_journal_paper_doi 10.1021/ol100490y
_journal_volume 12
_journal_year 2010
_chemical_formula_sum 'C18 H15 N O3'
_chemical_formula_weight 293.31
_chemical_name_systematic
; 
 ? 
;
_space_group_IT_number 2
_symmetry_cell_setting triclinic
_symmetry_space_group_name_Hall '-P 1'
_symmetry_space_group_name_H-M 'P -1'
_atom_sites_solution_hydrogens geom
_atom_sites_solution_primary direct
_atom_sites_solution_secondary difmap
_audit_creation_method SHELXL-97
_cell_angle_alpha 68.4160(10)
_cell_angle_beta 73.9990(10)
_cell_angle_gamma 72.3670(10)
_cell_formula_units_Z 2
_cell_length_a 6.8760(2)
_cell_length_b 10.0689(3)
_cell_length_c 11.7443(4)
_cell_measurement_temperature 173(2)
_cell_volume 708.08(4)
_computing_structure_refinement 'SHELXL-97 (Sheldrick, 1997)'
_computing_structure_solution 'SHELXS-97 (Sheldrick, 1990)'
_diffrn_ambient_temperature 173(2)
_diffrn_measured_fraction_theta_full 0.994
_diffrn_measured_fraction_theta_max 0.994
_diffrn_radiation_monochromator graphite
_diffrn_radiation_source 'fine-focus sealed tube'
_diffrn_radiation_type MoK\a
_diffrn_radiation_wavelength 0.71073
_diffrn_reflns_av_R_equivalents 0.0173
_diffrn_reflns_av_sigmaI/netI 0.0154
_diffrn_reflns_limit_h_max 8
_diffrn_reflns_limit_h_min -8
_diffrn_reflns_limit_k_max 11
_diffrn_reflns_limit_k_min -11
_diffrn_reflns_limit_l_max 13
_diffrn_reflns_limit_l_min -13
_diffrn_reflns_number 8201
_diffrn_reflns_theta_full 25.01
_diffrn_reflns_theta_max 25.01
_diffrn_reflns_theta_min 1.90
_exptl_absorpt_coefficient_mu 0.094
_exptl_absorpt_correction_T_max 0.9777
_exptl_absorpt_correction_T_min 0.9696
_exptl_absorpt_correction_type multi-scan
_exptl_crystal_colour colorless
_exptl_crystal_density_diffrn 1.376
_exptl_crystal_density_method 'not measured'
_exptl_crystal_description block
_exptl_crystal_F_000 308
_exptl_crystal_size_max 0.33
_exptl_crystal_size_mid 0.31
_exptl_crystal_size_min 0.24
_refine_diff_density_max 0.187
_refine_diff_density_min -0.222
_refine_diff_density_rms 0.034
_refine_ls_extinction_coef 0.026(4)
_refine_ls_extinction_expression Fc^*^=kFc[1+0.001xFc^2^\l^3^/sin(2\q)]^-1/4^
_refine_ls_extinction_method SHELXL
_refine_ls_goodness_of_fit_ref 1.052
_refine_ls_hydrogen_treatment constr
_refine_ls_matrix_type full
_refine_ls_number_parameters 200
_refine_ls_number_reflns 2468
_refine_ls_number_restraints 0
_refine_ls_restrained_S_all 1.052
_refine_ls_R_factor_all 0.0370
_refine_ls_R_factor_gt 0.0342
_refine_ls_shift/su_max 0.000
_refine_ls_shift/su_mean 0.000
_refine_ls_structure_factor_coef Fsqd
_refine_ls_weighting_details 'calc w=1/[\s^2^(Fo^2^)+(0.0594P)^2^+0.1790P] where P=(Fo^2^+2Fc^2^)/3'
_refine_ls_weighting_scheme calc
_refine_ls_wR_factor_gt 0.1015
_refine_ls_wR_factor_ref 0.1052
_reflns_number_gt 2258
_reflns_number_total 2468
_reflns_threshold_expression >2sigma(I)
_cod_data_source_file ol100490y_si_004.cif
_cod_data_source_block z
_cod_depositor_comments
;
The following automatic conversions were performed:

'_symmetry_cell_setting' value 'Triclinic' changed to 'triclinic'
according to /home/saulius/struct/CIF-dictionaries/cif_core.dic
dictionary named 'cif_core.dic' version 2.4.2 from 2011-04-26.

Automatic conversion script
Id: cif_fix_values 1715 2011-07-08 13:25:40Z adriana 
;
_cod_original_sg_symbol_H-M P-1
_cod_database_code 1502939

loop_
_symmetry_equiv_pos_as_xyz
'x, y, z'
'-x, -y, -z'

loop_
_atom_site_label
_atom_site_type_symbol
_atom_site_fract_x
_atom_site_fract_y
_atom_site_fract_z
_atom_site_U_iso_or_equiv
_atom_site_adp_type
_atom_site_occupancy
_atom_site_symmetry_multiplicity
_atom_site_calc_flag
_atom_site_refinement_flags
N1 N 0.17946(15) 0.25460(11) 0.58106(9) 0.0255(2) Uani 1 1 d .
H1B H 0.1653 0.3482 0.5381 0.031 Uiso 1 1 calc R
O1 O 0.25415(17) 0.10695(11) 0.22521(9) 0.0426(3) Uani 1 1 d .
O2 O 0.24032(12) 0.02190(9) 0.59532(7) 0.0264(2) Uani 1 1 d .
O3 O 0.15270(14) 0.45376(9) 0.36690(8) 0.0315(2) Uani 1 1 d .
C1 C 0.3950(2) 0.61537(16) 0.11801(13) 0.0434(4) Uani 1 1 d .
H1A H 0.4970 0.5538 0.1669 0.052 Uiso 1 1 calc R
C2 C 0.4036(3) 0.76047(17) 0.05546(14) 0.0534(4) Uani 1 1 d .
H2A H 0.5100 0.7979 0.0620 0.064 Uiso 1 1 calc R
C3 C 0.2570(3) 0.85063(17) -0.01650(14) 0.0612(5) Uani 1 1 d .
H3A H 0.2617 0.9504 -0.0593 0.073 Uiso 1 1 calc R
C4 C 0.1044(3) 0.79562(17) -0.02608(14) 0.0595(5) Uani 1 1 d .
H4A H 0.0046 0.8571 -0.0766 0.071 Uiso 1 1 calc R
C5 C 0.0953(3) 0.65013(16) 0.03788(13) 0.0468(4) Uani 1 1 d .
H5A H -0.0119 0.6134 0.0315 0.056 Uiso 1 1 calc R
C6 C 0.2411(2) 0.55804(14) 0.11086(11) 0.0365(3) Uani 1 1 d .
C7 C 0.2366(2) 0.39911(14) 0.17661(12) 0.0382(3) Uani 1 1 d .
H7A H 0.3706 0.3380 0.1477 0.046 Uiso 1 1 calc R
H7B H 0.1259 0.3769 0.1523 0.046 Uiso 1 1 calc R
C8 C 0.19931(18) 0.35599(13) 0.31754(11) 0.0265(3) Uani 1 1 d .
C9 C 0.29210(18) -0.18360(14) 0.38375(13) 0.0328(3) Uani 1 1 d .
H9A H 0.2946 -0.1683 0.2986 0.039 Uiso 1 1 calc R
C10 C 0.31013(19) -0.32330(14) 0.46710(15) 0.0376(3) Uani 1 1 d .
H10A H 0.3250 -0.4039 0.4393 0.045 Uiso 1 1 calc R
C11 C 0.30662(19) -0.34625(14) 0.59156(14) 0.0373(3) Uani 1 1 d .
H11A H 0.3195 -0.4429 0.6483 0.045 Uiso 1 1 calc R
C12 C 0.28468(19) -0.23056(14) 0.63406(13) 0.0326(3) Uani 1 1 d .
H12A H 0.2826 -0.2461 0.7192 0.039 Uiso 1 1 calc R
C13 C 0.26581(17) -0.09111(13) 0.54856(12) 0.0260(3) Uani 1 1 d .
C14 C 0.27008(17) -0.06410(13) 0.42389(12) 0.0273(3) Uani 1 1 d .
C15 C 0.25000(18) 0.08727(14) 0.33574(11) 0.0280(3) Uani 1 1 d .
C16 C 0.22233(17) 0.20135(13) 0.39001(11) 0.0243(3) Uani 1 1 d .
C17 C 0.21275(16) 0.16184(12) 0.51967(11) 0.0228(3) Uani 1 1 d .
C18 C 0.1643(2) 0.21382(14) 0.71482(11) 0.0332(3) Uani 1 1 d .
H18A H 0.1390 0.3020 0.7386 0.050 Uiso 1 1 calc R
H18B H 0.2943 0.1474 0.7382 0.050 Uiso 1 1 calc R
H18C H 0.0492 0.1645 0.7579 0.050 Uiso 1 1 calc R

loop_
_atom_site_aniso_label
_atom_site_aniso_U_11
_atom_site_aniso_U_22
_atom_site_aniso_U_33
_atom_site_aniso_U_23
_atom_site_aniso_U_13
_atom_site_aniso_U_12
N1 0.0309(5) 0.0224(5) 0.0239(5) -0.0073(4) -0.0054(4) -0.0063(4)
O1 0.0668(7) 0.0374(6) 0.0311(5) -0.0163(4) -0.0090(4) -0.0151(5)
O2 0.0289(5) 0.0214(4) 0.0287(4) -0.0068(3) -0.0069(3) -0.0052(3)
O3 0.0449(5) 0.0241(5) 0.0264(5) -0.0092(4) -0.0057(4) -0.0084(4)
C1 0.0506(8) 0.0360(8) 0.0320(7) -0.0056(6) -0.0013(6) -0.0057(6)
C2 0.0700(11) 0.0417(9) 0.0387(8) -0.0102(7) 0.0094(7) -0.0190(8)
C3 0.1052(15) 0.0286(8) 0.0286(8) -0.0039(6) 0.0027(8) -0.0050(9)
C4 0.0954(14) 0.0379(9) 0.0291(7) -0.0119(6) -0.0199(8) 0.0169(9)
C5 0.0682(10) 0.0400(8) 0.0299(7) -0.0172(6) -0.0163(7) 0.0053(7)
C6 0.0537(8) 0.0301(7) 0.0198(6) -0.0105(5) -0.0030(5) -0.0013(6)
C7 0.0566(9) 0.0294(7) 0.0274(7) -0.0096(5) -0.0091(6) -0.0057(6)
C8 0.0264(6) 0.0276(6) 0.0280(6) -0.0110(5) -0.0058(5) -0.0057(5)
C9 0.0227(6) 0.0333(7) 0.0482(8) -0.0218(6) -0.0060(5) -0.0038(5)
C10 0.0255(6) 0.0277(7) 0.0653(9) -0.0230(6) -0.0094(6) -0.0026(5)
C11 0.0283(7) 0.0229(6) 0.0585(9) -0.0096(6) -0.0116(6) -0.0031(5)
C12 0.0252(6) 0.0264(7) 0.0433(7) -0.0072(5) -0.0089(5) -0.0040(5)
C13 0.0175(5) 0.0240(6) 0.0387(7) -0.0129(5) -0.0058(5) -0.0033(4)
C14 0.0181(6) 0.0278(6) 0.0388(7) -0.0150(5) -0.0043(5) -0.0044(5)
C15 0.0259(6) 0.0300(7) 0.0312(7) -0.0136(5) -0.0039(5) -0.0069(5)
C16 0.0219(6) 0.0259(6) 0.0267(6) -0.0103(5) -0.0044(4) -0.0052(5)
C17 0.0171(5) 0.0225(6) 0.0289(6) -0.0078(5) -0.0039(4) -0.0051(4)
C18 0.0407(7) 0.0325(7) 0.0255(6) -0.0104(5) -0.0051(5) -0.0065(5)

loop_
_atom_type_symbol
_atom_type_description
_atom_type_scat_dispersion_real
_atom_type_scat_dispersion_imag
_atom_type_scat_source
C C 0.0033 0.0016 'International Tables Vol C Tables 4.2.6.8 and 6.1.1.4'
H H 0.0000 0.0000 'International Tables Vol C Tables 4.2.6.8 and 6.1.1.4'
N N 0.0061 0.0033 'International Tables Vol C Tables 4.2.6.8 and 6.1.1.4'
O O 0.0106 0.0060 'International Tables Vol C Tables 4.2.6.8 and 6.1.1.4'

loop_
_geom_angle_atom_site_label_1
_geom_angle_atom_site_label_2
_geom_angle_atom_site_label_3
_geom_angle
C17 N1 C18 124.66(10)
C17 N1 H1B 117.7
C18 N1 H1B 117.7
C17 O2 C13 120.09(9)
C6 C1 C2 121.44(15)
C6 C1 H1A 119.3
C2 C1 H1A 119.3
C3 C2 C1 119.76(18)
C3 C2 H2A 120.1
C1 C2 H2A 120.1
C4 C3 C2 119.78(15)
C4 C3 H3A 120.1
C2 C3 H3A 120.1
C3 C4 C5 120.22(15)
C3 C4 H4A 119.9
C5 C4 H4A 119.9
C6 C5 C4 120.77(17)
C6 C5 H5A 119.6
C4 C5 H5A 119.6
C1 C6 C5 118.02(13)
C1 C6 C7 120.94(12)
C5 C6 C7 121.00(14)
C6 C7 C8 114.40(11)
C6 C7 H7A 108.7
C8 C7 H7A 108.7
C6 C7 H7B 108.7
C8 C7 H7B 108.7
H7A C7 H7B 107.6
O3 C8 C16 122.33(11)
O3 C8 C7 118.62(11)
C16 C8 C7 119.04(10)
C10 C9 C14 120.36(13)
C10 C9 H9A 119.8
C14 C9 H9A 119.8
C9 C10 C11 120.06(12)
C9 C10 H10A 120.0
C11 C10 H10A 120.0
C12 C11 C10 120.95(12)
C12 C11 H11A 119.5
C10 C11 H11A 119.5
C11 C12 C13 117.88(13)
C11 C12 H12A 121.1
C13 C12 H12A 121.1
C14 C13 O2 121.11(11)
C14 C13 C12 122.83(12)
O2 C13 C12 116.05(11)
C13 C14 C9 117.91(12)
C13 C14 C15 120.85(11)
C9 C14 C15 121.23(12)
O1 C15 C16 125.43(11)
O1 C15 C14 118.92(11)
C16 C15 C14 115.64(11)
C17 C16 C15 118.74(11)
C17 C16 C8 118.14(10)
C15 C16 C8 123.10(11)
N1 C17 O2 111.71(10)
N1 C17 C16 124.86(11)
O2 C17 C16 123.43(10)
N1 C18 H18A 109.5
N1 C18 H18B 109.5
H18A C18 H18B 109.5
N1 C18 H18C 109.5
H18A C18 H18C 109.5
H18B C18 H18C 109.5

loop_
_geom_bond_atom_site_label_1
_geom_bond_atom_site_label_2
_geom_bond_distance
N1 C17 1.3112(15)
N1 C18 1.4520(15)
N1 H1B 0.8800
O1 C15 1.2324(15)
O2 C17 1.3493(14)
O2 C13 1.3831(14)
O3 C8 1.2387(15)
C1 C6 1.384(2)
C1 C2 1.384(2)
C1 H1A 0.9500
C2 C3 1.380(3)
C2 H2A 0.9500
C3 C4 1.372(3)
C3 H3A 0.9500
C4 C5 1.391(2)
C4 H4A 0.9500
C5 C6 1.387(2)
C5 H5A 0.9500
C6 C7 1.5052(18)
C7 C8 1.5160(17)
C7 H7A 0.9900
C7 H7B 0.9900
C8 C16 1.4573(17)
C9 C10 1.3785(19)
C9 C14 1.4002(18)
C9 H9A 0.9500
C10 C11 1.388(2)
C10 H10A 0.9500
C11 C12 1.3816(19)
C11 H11A 0.9500
C12 C13 1.3859(18)
C12 H12A 0.9500
C13 C14 1.3809(18)
C14 C15 1.4847(17)
C15 C16 1.4495(17)
C16 C17 1.4130(17)
C18 H18A 0.9800
C18 H18B 0.9800
C18 H18C 0.9800
